data_4309415
loop_
_publ_author_name
'Motoki Takuma'
'Yasuhiro Ohki'
'Kazuyuki Tatsumi'

_publ_section_title
;
Sulfido-Bridged Dinuclear Molybdenum-Copper Complexes Related to the
Active Site of CO Dehydrogenase:
[(dithiolate)Mo(O)S2Cu(SAr)]2- (dithiolate = 1,2-S2C6H4, 1,2-S2C6H2-3,6-Cl2,
1,2-S2C2H4)
;
_journal_name_full 'Inorganic Chemistry'
_journal_page_first 6034
_journal_page_last 6043
_journal_paper_doi 10.1021/ic050294v
_journal_volume 44
_journal_year 2005
_chemical_formula_sum 'C28 H47 Cl2 Cu Mo N2 O S5'
_chemical_formula_weight 818.38
_space_group_IT_number 5
_symmetry_cell_setting monoclinic
_symmetry_Int_Tables_number 5
_symmetry_space_group_name_Hall 'C 2y'
_symmetry_space_group_name_H-M 'C 1 2 1'
_cell_angle_alpha 90
_cell_angle_beta 95.278(5)
_cell_angle_gamma 90
_cell_formula_units_Z 4
_cell_length_a 15.678(7)
_cell_length_b 10.890(4)
_cell_length_c 21.376(9)
_cell_measurement_reflns_used 4724
_cell_measurement_temperature 173.2
_cell_measurement_theta_max 27.5
_cell_measurement_theta_min 3.1
_cell_volume 3634(3)
_computing_cell_refinement CRYSTALCLEAR
_computing_data_collection CRYSTALCLEAR
_computing_data_reduction 'teXsan Ver. 1.11'
_computing_publication_material 'teXsan Ver. 1.11'
_computing_structure_refinement 'teXsan Ver. 1.10'
_computing_structure_solution SIR92
_diffrn_detector_area_resol_mean 14.63
_diffrn_measured_fraction_theta_full 0.9945
_diffrn_measured_fraction_theta_max 0.9945
_diffrn_measurement_device_type 'Rigaku/MSC Mercury CCD'
_diffrn_measurement_method \w
_diffrn_radiation_type 'Mo K\a'
_diffrn_radiation_wavelength 0.7107
_diffrn_reflns_av_R_equivalents 0.029
_diffrn_reflns_limit_h_max 18
_diffrn_reflns_limit_h_min -20
_diffrn_reflns_limit_k_max 13
_diffrn_reflns_limit_k_min -14
_diffrn_reflns_limit_l_max 26
_diffrn_reflns_limit_l_min -27
_diffrn_reflns_number 14505
_diffrn_reflns_theta_full 27.48
_diffrn_reflns_theta_max 27.48
_exptl_absorpt_coefficient_mu 1.388
_exptl_absorpt_correction_T_max 0.933
_exptl_absorpt_correction_T_min 0.820
_exptl_absorpt_correction_type multi-scan
_exptl_absorpt_process_details '(Jacobson, 1998)'
_exptl_crystal_colour purple
_exptl_crystal_density_diffrn 1.496
_exptl_crystal_density_method 'not measured'
_exptl_crystal_description Block
_exptl_crystal_size_max 0.100
_exptl_crystal_size_mid 0.100
_exptl_crystal_size_min 0.050
_refine_diff_density_max 0.54
_refine_diff_density_min -0.44
_refine_ls_abs_structure_Flack 0.04(2)
_refine_ls_extinction_method none
_refine_ls_goodness_of_fit_ref 0.996
_refine_ls_hydrogen_treatment noref
_refine_ls_number_parameters 361
_refine_ls_number_reflns 5303
_refine_ls_R_factor_gt 0.0387
_refine_ls_shift/su_max 0.0003
_refine_ls_structure_factor_coef F
_refine_ls_weighting_details 'w = 1/[\s^2^(Fo) + 0.00031|Fo|^2^]'
_refine_ls_weighting_scheme calc
_refine_ls_wR_factor_ref 0.0396
_reflns_number_gt 5303
_reflns_number_total 4377
_reflns_threshold_expression F^2^>3.0\s(F^2^)
_cod_data_source_file ic050294vsi20050520_025114_10.cif
_cod_data_source_block (Et4N)2[(1,2-S2C6H4-3,6-Cl2)Mo(O)S2Cu(SPh)]
_cod_original_cell_volume 3634(2)
_cod_original_formula_sum 'C28 H47 Cl2 Cu Mo N2 O S5 '
_cod_database_code 4309415

loop_
_symmetry_equiv_pos_as_xyz
x,y,z
-x,y,-z
1/2+x,1/2+y,z
1/2-x,1/2+y,-z

loop_
_atom_site_label
_atom_site_type_symbol
_atom_site_fract_x
_atom_site_fract_y
_atom_site_fract_z
_atom_site_U_iso_or_equiv
_atom_site_adp_type
_atom_site_occupancy
_atom_site_calc_flag
_atom_site_refinement_flags
_atom_site_disorder_assembly
_atom_site_disorder_group
Mo Mo -0.29636(3) -0.0690 -0.22214(2) 0.0226(1) Uani 1.00 d . . .
Cu Cu -0.28793(4) 0.12158(8) -0.29439(4) 0.0314(2) Uani 1.00 d . . .
Cl(1) Cl -0.3667(1) -0.1864(2) 0.01966(9) 0.0621(7) Uani 1.00 d . . .
Cl(2) Cl -0.04928(10) -0.3817(2) -0.10538(9) 0.0484(5) Uani 1.00 d . . .
S(1) S -0.17289(9) -0.1882(1) -0.17922(8) 0.0295(4) Uani 1.00 d . . .
S(2) S -0.32868(10) -0.0813(2) -0.11318(7) 0.0318(4) Uani 1.00 d . . .
S(3) S -0.36415(9) 0.1165(2) -0.21350(8) 0.0310(4) Uani 1.00 d . . .
S(4) S -0.19980(10) -0.0326(1) -0.29561(8) 0.0338(5) Uani 1.00 d . . .
S(5) S -0.3078(1) 0.2731(2) -0.36066(9) 0.0433(5) Uani 1.00 d . . .
O O -0.3679(2) -0.1691(4) -0.2569(2) 0.033(1) Uani 1.00 d . . .
N(1) N -0.0870(3) -0.4330(5) -0.3551(3) 0.032(1) Uani 1.00 d . . .
N(2) N 0.0766(3) 0.0132(4) -0.1607(3) 0.029(1) Uani 1.00 d . . .
C(1) C -0.1910(4) -0.2375(5) -0.1036(3) 0.028(1) Uani 1.00 d . . .
C(2) C -0.2626(4) -0.1909(5) -0.0753(3) 0.031(2) Uani 1.00 d . . .
C(3) C -0.2767(5) -0.2358(6) -0.0154(3) 0.045(2) Uani 1.00 d . . .
C(4) C -0.2223(5) -0.3196(6) 0.0171(3) 0.047(2) Uani 1.00 d . . .
C(5) C -0.1498(4) -0.3629(6) -0.0110(3) 0.047(2) Uani 1.00 d . . .
C(6) C -0.1368(4) -0.3218(5) -0.0707(3) 0.035(2) Uani 1.00 d . . .
C(7) C -0.2422(5) 0.2496(7) -0.4246(3) 0.046(2) Uani 1.00 d . . .
C(8) C -0.1761(6) 0.1659(7) -0.4230(4) 0.066(3) Uani 1.00 d . . .
C(9) C -0.1249(6) 0.1556(8) -0.4733(4) 0.074(3) Uani 1.00 d . . .
C(10) C -0.1407(7) 0.2292(9) -0.5240(5) 0.077(3) Uani 1.00 d . . .
C(11) C -0.2079(5) 0.3170(9) -0.5273(4) 0.066(3) Uani 1.00 d . . .
C(12) C -0.2557(5) 0.3278(7) -0.4776(4) 0.055(2) Uani 1.00 d . . .
C(13) C -0.0500(4) -0.5024(7) -0.4076(3) 0.041(2) Uani 1.00 d . . .
C(14) C 0.0461(5) -0.5137(7) -0.4015(4) 0.055(2) Uani 1.00 d . . .
C(15) C -0.0519(4) -0.3024(6) -0.3495(4) 0.039(2) Uani 1.00 d . . .
C(16) C -0.0611(5) -0.2282(7) -0.4086(4) 0.053(2) Uani 1.00 d . . .
C(17) C -0.1833(4) -0.4333(6) -0.3728(3) 0.035(2) Uani 1.00 d . . .
C(18) C -0.2352(4) -0.3682(7) -0.3274(3) 0.046(2) Uani 1.00 d . . .
C(19) C -0.0652(4) -0.4929(7) -0.2918(3) 0.041(2) Uani 1.00 d . . .
C(20) C -0.0899(5) -0.6243(7) -0.2860(4) 0.053(2) Uani 1.00 d . . .
C(21) C 0.0403(4) -0.0463(5) -0.2220(3) 0.033(2) Uani 1.00 d . . .
C(22) C 0.0429(5) 0.0322(7) -0.2805(4) 0.049(2) Uani 1.00 d . . .
C(23) C 0.1704(4) 0.0438(6) -0.1631(3) 0.037(2) Uani 1.00 d . . .
C(24) C 0.2289(4) -0.0622(8) -0.1735(3) 0.049(2) Uani 1.00 d . . .
C(25) C 0.0318(4) 0.1343(6) -0.1495(3) 0.036(2) Uani 1.00 d . . .
C(26) C -0.0633(4) 0.1260(6) -0.1476(3) 0.042(2) Uani 1.00 d . . .
C(27) C 0.0638(4) -0.0779(7) -0.1090(3) 0.038(2) Uani 1.00 d . . .
C(28) C 0.0980(5) -0.0384(6) -0.0440(4) 0.052(2) Uani 1.00 d . . .
H(1) H -0.2338 -0.3479 0.0585 0.0569 Uiso 1.00 calc . . .
H(2) H -0.1102 -0.4202 0.0110 0.0561 Uiso 1.00 calc . . .
H(3) H -0.1648 0.1133 -0.3865 0.0792 Uiso 1.00 calc . . .
H(4) H -0.0786 0.0962 -0.4717 0.0889 Uiso 1.00 calc . . .
H(5) H -0.1054 0.2218 -0.5588 0.0922 Uiso 1.00 calc . . .
H(6) H -0.2195 0.3682 -0.5643 0.0792 Uiso 1.00 calc . . .
H(7) H -0.2998 0.3903 -0.4784 0.0660 Uiso 1.00 calc . . .
H(8) H -0.0740 -0.5846 -0.4089 0.0491 Uiso 1.00 calc . . .
H(9) H -0.0671 -0.4604 -0.4467 0.0491 Uiso 1.00 calc . . .
H(10) H 0.0646 -0.5581 -0.3633 0.0660 Uiso 1.00 calc . . .
H(11) H 0.0640 -0.5580 -0.4374 0.0660 Uiso 1.00 calc . . .
H(12) H 0.0715 -0.4325 -0.3999 0.0660 Uiso 1.00 calc . . .
H(13) H -0.0817 -0.2595 -0.3183 0.0473 Uiso 1.00 calc . . .
H(14) H 0.0087 -0.3073 -0.3355 0.0473 Uiso 1.00 calc . . .
H(15) H -0.0380 -0.1467 -0.4003 0.0640 Uiso 1.00 calc . . .
H(16) H -0.0301 -0.2679 -0.4403 0.0640 Uiso 1.00 calc . . .
H(17) H -0.1212 -0.2221 -0.4237 0.0640 Uiso 1.00 calc . . .
H(18) H -0.1942 -0.3941 -0.4135 0.0414 Uiso 1.00 calc . . .
H(19) H -0.2023 -0.5181 -0.3757 0.0414 Uiso 1.00 calc . . .
H(20) H -0.2172 -0.2831 -0.3236 0.0551 Uiso 1.00 calc . . .
H(21) H -0.2954 -0.3717 -0.3426 0.0551 Uiso 1.00 calc . . .
H(22) H -0.2268 -0.4077 -0.2866 0.0551 Uiso 1.00 calc . . .
H(23) H -0.0037 -0.4873 -0.2821 0.0494 Uiso 1.00 calc . . .
H(24) H -0.0937 -0.4466 -0.2610 0.0494 Uiso 1.00 calc . . .
H(25) H -0.1514 -0.6325 -0.2952 0.0633 Uiso 1.00 calc . . .
H(26) H -0.0609 -0.6732 -0.3155 0.0633 Uiso 1.00 calc . . .
H(27) H -0.0735 -0.6525 -0.2436 0.0633 Uiso 1.00 calc . . .
H(28) H 0.0728 -0.1206 -0.2280 0.0395 Uiso 1.00 calc . . .
H(29) H -0.0190 -0.0676 -0.2179 0.0395 Uiso 1.00 calc . . .
H(30) H 0.1018 0.0535 -0.2861 0.0590 Uiso 1.00 calc . . .
H(31) H 0.0185 -0.0132 -0.3169 0.0590 Uiso 1.00 calc . . .
H(32) H 0.0101 0.1067 -0.2759 0.0590 Uiso 1.00 calc . . .
H(33) H 0.1747 0.1018 -0.1971 0.0449 Uiso 1.00 calc . . .
H(34) H 0.1905 0.0822 -0.1236 0.0449 Uiso 1.00 calc . . .
H(35) H 0.2264 -0.1212 -0.1397 0.0590 Uiso 1.00 calc . . .
H(36) H 0.2109 -0.1013 -0.2133 0.0590 Uiso 1.00 calc . . .
H(37) H 0.2871 -0.0324 -0.1741 0.0590 Uiso 1.00 calc . . .
H(38) H 0.0560 0.1671 -0.1095 0.0427 Uiso 1.00 calc . . .
H(39) H 0.0432 0.1903 -0.1830 0.0427 Uiso 1.00 calc . . .
H(40) H -0.0861 0.2069 -0.1400 0.0506 Uiso 1.00 calc . . .
H(41) H -0.0891 0.0950 -0.1875 0.0506 Uiso 1.00 calc . . .
H(42) H -0.0763 0.0708 -0.1141 0.0506 Uiso 1.00 calc . . .
H(43) H 0.0028 -0.0924 -0.1088 0.0457 Uiso 1.00 calc . . .
H(44) H 0.0921 -0.1538 -0.1187 0.0457 Uiso 1.00 calc . . .
H(45) H 0.0876 -0.1027 -0.0142 0.0623 Uiso 1.00 calc . . .
H(46) H 0.1591 -0.0235 -0.0431 0.0623 Uiso 1.00 calc . . .
H(47) H 0.0693 0.0363 -0.0328 0.0623 Uiso 1.00 calc . . .

loop_
_atom_site_aniso_label
_atom_site_aniso_U_11
_atom_site_aniso_U_22
_atom_site_aniso_U_33
_atom_site_aniso_U_12
_atom_site_aniso_U_13
_atom_site_aniso_U_23
Mo 0.0235(2) 0.0213(2) 0.0229(3) -0.0034(3) 0.0013(2) 0.0007(3)
Cu 0.0321(4) 0.0283(4) 0.0335(5) -0.0035(3) 0.0015(3) 0.0069(4)
Cl(1) 0.103(2) 0.047(1) 0.042(1) 0.012(1) 0.036(1) 0.0106(10)
Cl(2) 0.0338(8) 0.0441(9) 0.065(1) 0.0020(8) -0.0064(8) 0.012(1)
S(1) 0.0246(7) 0.0319(8) 0.0318(9) -0.0008(6) 0.0014(6) 0.0077(7)
S(2) 0.0457(9) 0.0265(8) 0.0238(8) 0.0014(8) 0.0063(7) -0.0021(8)
S(3) 0.0326(8) 0.0247(7) 0.0359(9) 0.0012(7) 0.0050(7) 0.0007(8)
S(4) 0.0328(8) 0.0387(10) 0.0313(10) 0.0029(6) 0.0098(7) 0.0077(7)
S(5) 0.0402(10) 0.0381(10) 0.051(1) -0.0046(8) 0.0012(8) 0.0153(8)
O 0.038(2) 0.026(2) 0.032(3) -0.007(2) -0.001(2) -0.002(2)
N(1) 0.029(2) 0.031(2) 0.035(3) -0.004(2) 0.003(2) -0.002(2)
N(2) 0.030(2) 0.018(2) 0.041(3) -0.006(2) 0.007(2) -0.003(2)
C(1) 0.033(3) 0.022(3) 0.028(3) -0.012(2) -0.007(2) 0.004(2)
C(2) 0.047(3) 0.021(3) 0.023(3) -0.006(2) 0.000(2) -0.006(2)
C(3) 0.080(4) 0.028(4) 0.027(3) -0.008(3) 0.004(3) 0.002(3)
C(4) 0.080(5) 0.034(4) 0.028(4) -0.009(3) 0.005(3) 0.009(3)
C(5) 0.058(4) 0.033(4) 0.045(4) -0.009(3) -0.017(3) 0.017(3)
C(6) 0.036(3) 0.025(3) 0.041(4) -0.007(2) -0.014(2) 0.004(3)
C(7) 0.055(4) 0.042(4) 0.041(4) -0.026(3) 0.002(3) 0.007(3)
C(8) 0.085(6) 0.042(5) 0.076(6) 0.004(3) 0.031(5) 0.014(4)
C(9) 0.104(7) 0.052(5) 0.073(6) -0.017(5) 0.043(5) 0.000(4)
C(10) 0.102(7) 0.071(6) 0.060(6) -0.036(4) 0.025(6) -0.007(4)
C(11) 0.074(6) 0.093(6) 0.028(4) -0.044(4) -0.009(3) 0.012(5)
C(12) 0.068(5) 0.060(5) 0.034(4) -0.026(4) -0.009(3) 0.005(3)
C(13) 0.041(3) 0.044(4) 0.038(4) 0.004(3) 0.002(3) -0.010(3)
C(14) 0.040(3) 0.066(5) 0.059(5) 0.006(4) 0.009(4) -0.006(4)
C(15) 0.031(4) 0.036(3) 0.052(4) -0.010(3) 0.008(3) -0.007(3)
C(16) 0.050(4) 0.048(4) 0.059(5) -0.012(4) -0.010(4) 0.006(3)
C(17) 0.029(2) 0.037(4) 0.036(4) -0.005(3) -0.004(3) 0.001(3)
C(18) 0.032(4) 0.061(5) 0.045(4) 0.002(4) 0.006(3) -0.004(4)
C(19) 0.026(4) 0.057(3) 0.039(4) 0.000(3) -0.006(3) 0.007(3)
C(20) 0.043(5) 0.059(4) 0.054(6) -0.002(3) -0.008(4) 0.016(4)
C(21) 0.026(3) 0.024(4) 0.048(3) -0.004(3) 0.003(3) -0.016(2)
C(22) 0.052(4) 0.056(5) 0.040(4) -0.014(4) 0.013(4) -0.010(3)
C(23) 0.031(3) 0.038(3) 0.043(4) -0.018(2) 0.006(3) -0.007(3)
C(24) 0.031(3) 0.046(4) 0.070(5) -0.005(3) 0.002(3) 0.002(5)
C(25) 0.049(3) 0.022(3) 0.036(4) 0.003(3) 0.006(3) -0.002(3)
C(26) 0.050(3) 0.033(3) 0.046(4) 0.008(3) 0.021(3) -0.003(4)
C(27) 0.038(3) 0.026(3) 0.052(3) -0.004(3) 0.011(3) 0.015(3)
C(28) 0.058(5) 0.050(5) 0.048(4) 0.004(4) 0.007(3) 0.011(3)

loop_
_atom_type_symbol
_atom_type_description
_atom_type_scat_dispersion_real
_atom_type_scat_dispersion_imag
_atom_type_scat_source
Mo Mo -1.683 0.686
;International Tables for Crystallography
(1992, Vol. C, Tables 4.2.6.8 and 6.1.1.1)
;
Cu Cu 0.320 1.265
;International Tables for Crystallography
(1992, Vol. C, Tables 4.2.6.8 and 6.1.1.1)
;
S S 0.125 0.123
;International Tables for Crystallography
(1992, Vol. C, Tables 4.2.6.8 and 6.1.1.1)
;
Cl Cl 0.148 0.159
;International Tables for Crystallography
(1992, Vol. C, Tables 4.2.6.8 and 6.1.1.1)
;
N N 0.006 0.003
;International Tables for Crystallography
(1992, Vol. C, Tables 4.2.6.8 and 6.1.1.1)
;
O O 0.011 0.006
;International Tables for Crystallography
(1992, Vol. C, Tables 4.2.6.8 and 6.1.1.1)
;
C C 0.003 0.002
;International Tables for Crystallography
(1992, Vol. C, Tables 4.2.6.8 and 6.1.1.1)
;
H H 0.000 0.000
;International Tables for Crystallography
(1992, Vol. C, Table 6.1.1.2)
;

loop_
_geom_angle_atom_site_label_1
_geom_angle_atom_site_label_2
_geom_angle_atom_site_label_3
_geom_angle
_geom_angle_site_symmetry_1
_geom_angle_site_symmetry_2
_geom_angle_site_symmetry_3
_geom_angle_publ_flag
Cu Mo S(1) 124.53(4) . . . yes
Cu Mo S(2) 129.77(5) . . . yes
Cu Mo S(3) 52.74(4) . . . yes
Cu Mo S(4) 52.22(4) . . . yes
Cu Mo O 108.8(1) . . . yes
S(1) Mo S(2) 80.71(6) . . . yes
S(1) Mo S(3) 142.62(6) . . . yes
S(1) Mo S(4) 78.47(6) . . . yes
S(1) Mo O 107.1(1) . . . yes
S(2) Mo S(3) 80.38(6) . . . yes
S(2) Mo S(4) 150.04(6) . . . yes
S(2) Mo O 101.4(1) . . . yes
S(3) Mo S(4) 103.90(6) . . . yes
S(3) Mo O 108.0(1) . . . yes
S(4) Mo O 105.2(1) . . . yes
Mo Cu S(3) 56.60(5) . . . yes
Mo Cu S(4) 57.16(5) . . . yes
Mo Cu S(5) 168.47(6) . . . yes
S(3) Cu S(4) 112.52(7) . . . yes
S(3) Cu S(5) 118.45(7) . . . yes
S(4) Cu S(5) 129.02(7) . . . yes
Mo S(1) C(1) 108.6(2) . . . yes
Mo S(2) C(2) 108.5(2) . . . yes
Mo S(3) Cu 70.66(5) . . . yes
Mo S(4) Cu 70.62(5) . . . yes
Cu S(5) C(7) 109.2(2) . . . yes
C(13) N(1) C(15) 111.3(5) . . . yes
C(13) N(1) C(17) 104.8(5) . . . yes
C(13) N(1) C(19) 112.2(5) . . . yes
C(15) N(1) C(17) 111.4(4) . . . yes
C(15) N(1) C(19) 106.3(5) . . . yes
C(17) N(1) C(19) 111.0(5) . . . yes
C(21) N(2) C(23) 110.5(5) . . . yes
C(21) N(2) C(25) 111.2(4) . . . yes
C(21) N(2) C(27) 106.6(5) . . . yes
C(23) N(2) C(25) 106.2(4) . . . yes
C(23) N(2) C(27) 111.4(5) . . . yes
C(25) N(2) C(27) 111.0(5) . . . yes
S(1) C(1) C(2) 119.1(5) . . . yes
S(1) C(1) C(6) 121.6(5) . . . yes
C(2) C(1) C(6) 119.3(6) . . . yes
S(2) C(2) C(1) 120.7(5) . . . yes
S(2) C(2) C(3) 121.9(5) . . . yes
C(1) C(2) C(3) 117.4(6) . . . yes
Cl(1) C(3) C(2) 119.0(5) . . . yes
Cl(1) C(3) C(4) 118.2(5) . . . yes
C(2) C(3) C(4) 122.8(7) . . . yes
C(3) C(4) C(5) 119.1(6) . . . yes
C(4) C(5) C(6) 118.4(6) . . . yes
Cl(2) C(6) C(1) 119.8(5) . . . yes
Cl(2) C(6) C(5) 117.3(5) . . . yes
C(1) C(6) C(5) 122.8(6) . . . yes
S(5) C(7) C(8) 123.7(6) . . . yes
S(5) C(7) C(12) 117.8(6) . . . yes
C(8) C(7) C(12) 118.3(7) . . . yes
C(7) C(8) C(9) 121.0(8) . . . yes
C(8) C(9) C(10) 119.4(9) . . . yes
C(9) C(10) C(11) 121.4(9) . . . yes
C(10) C(11) C(12) 118.5(8) . . . yes
C(7) C(12) C(11) 121.4(8) . . . yes
N(1) C(13) C(14) 115.3(6) . . . yes
N(1) C(15) C(16) 115.5(6) . . . yes
N(1) C(17) C(18) 115.1(5) . . . yes
N(1) C(19) C(20) 116.7(6) . . . yes
N(2) C(21) C(22) 115.6(5) . . . yes
N(2) C(23) C(24) 116.3(5) . . . yes
N(2) C(25) C(26) 115.3(5) . . . yes
N(2) C(27) C(28) 115.3(6) . . . yes

loop_
_geom_bond_atom_site_label_1
_geom_bond_atom_site_label_2
_geom_bond_distance
_geom_bond_site_symmetry_1
_geom_bond_site_symmetry_2
_geom_bond_publ_flag
Mo Cu 2.5977(8) . . yes
Mo S(1) 2.439(2) . . yes
Mo S(2) 2.432(2) . . yes
Mo S(3) 2.298(2) . . yes
Mo S(4) 2.313(2) . . yes
Mo O 1.687(4) . . yes
Cu S(3) 2.191(2) . . yes
Cu S(4) 2.176(2) . . yes
Cu S(5) 2.178(2) . . yes
Cl(1) C(3) 1.742(8) . . yes
Cl(2) C(6) 1.745(7) . . yes
S(1) C(1) 1.750(6) . . yes
S(2) C(2) 1.731(6) . . yes
S(5) C(7) 1.803(8) . . yes
N(1) C(13) 1.512(9) . . yes
N(1) C(15) 1.526(7) . . yes
N(1) C(17) 1.521(8) . . yes
N(1) C(19) 1.513(9) . . yes
N(2) C(21) 1.526(8) . . yes
N(2) C(23) 1.513(8) . . yes
N(2) C(25) 1.524(8) . . yes
N(2) C(27) 1.511(8) . . yes
C(1) C(2) 1.418(8) . . yes
C(1) C(6) 1.397(8) . . yes
C(2) C(3) 1.408(9) . . yes
C(3) C(4) 1.391(10) . . yes
C(4) C(5) 1.41(1) . . yes
C(5) C(6) 1.385(9) . . yes
C(7) C(8) 1.38(1) . . yes
C(7) C(12) 1.416(10) . . yes
C(8) C(9) 1.41(1) . . yes
C(9) C(10) 1.35(1) . . yes
C(10) C(11) 1.42(1) . . yes
C(11) C(12) 1.36(1) . . yes
C(13) C(14) 1.504(10) . . yes
C(15) C(16) 1.50(1) . . yes
C(17) C(18) 1.501(9) . . yes
C(19) C(20) 1.491(10) . . yes
C(21) C(22) 1.518(10) . . yes
C(23) C(24) 1.503(10) . . yes
C(25) C(26) 1.497(9) . . yes
C(27) C(28) 1.506(10) . . yes

loop_
_geom_contact_atom_site_label_1
_geom_contact_atom_site_label_2
_geom_contact_distance
_geom_contact_site_symmetry_1
_geom_contact_site_symmetry_2
_geom_contact_publ_flag
Mo Cu 2.5977(8) . . ?
Cl(1) C(5) 3.538(7) . 4_455 ?
S(2) C(4) 3.560(7) . 4_455 ?
O C(18) 3.447(8) . . ?
O C(20) 3.513(9) . 3_455 ?
O C(22) 3.558(8) . 3_445 ?
C(1) C(23) 3.391(8) . 3_445 ?
C(2) C(23) 3.551(9) . 3_445 ?
C(11) C(14) 3.59(1) . 2_564 ?
C(12) C(17) 3.55(1) . 1_565 ?

loop_
_geom_torsion_atom_site_label_1
_geom_torsion_atom_site_label_2
_geom_torsion_atom_site_label_3
_geom_torsion_atom_site_label_4
_geom_torsion
_geom_torsion_site_symmetry_1
_geom_torsion_site_symmetry_2
_geom_torsion_site_symmetry_3
_geom_torsion_site_symmetry_4
_geom_torsion_publ_flag
Mo Cu S(5) C(7) -114.9(4) . . . . yes
Mo S(1) C(1) C(2) -8.9(5) . . . . yes
Mo S(1) C(1) C(6) 171.1(4) . . . . yes
Mo S(2) C(2) C(1) 13.2(5) . . . . yes
Mo S(2) C(2) C(3) -167.7(5) . . . . yes
Mo S(3) Cu S(4) -12.40(7) . . . . yes
Mo S(3) Cu S(5) 167.84(7) . . . . yes
Mo S(4) Cu S(3) 12.32(7) . . . . yes
Mo S(4) Cu S(5) -167.95(8) . . . . yes
Cu Mo S(1) C(1) 144.3(2) . . . . yes
Cu Mo S(2) C(2) -140.8(2) . . . . yes
Cu S(3) Mo S(1) 100.22(9) . . . . yes
Cu S(3) Mo S(2) 160.77(6) . . . . yes
Cu S(3) Mo S(4) 11.09(6) . . . . yes
Cu S(3) Mo O -100.3(2) . . . . yes
Cu S(4) Mo S(1) -152.88(6) . . . . yes
Cu S(4) Mo S(2) -106.0(1) . . . . yes
Cu S(4) Mo S(3) -11.16(6) . . . . yes
Cu S(4) Mo O 102.3(1) . . . . yes
Cu S(5) C(7) C(8) -14.3(7) . . . . yes
Cu S(5) C(7) C(12) 170.4(5) . . . . yes
Cl(1) C(3) C(2) S(2) 3.8(8) . . . . yes
Cl(1) C(3) C(2) C(1) -177.1(4) . . . . yes
Cl(1) C(3) C(4) C(5) 178.7(5) . . . . yes
Cl(2) C(6) C(1) S(1) -0.8(7) . . . . yes
Cl(2) C(6) C(1) C(2) 179.1(4) . . . . yes
Cl(2) C(6) C(5) C(4) -177.5(5) . . . . yes
S(1) Mo Cu S(3) -133.51(7) . . . . yes
S(1) Mo Cu S(4) 32.83(8) . . . . yes
S(1) Mo Cu S(5) 158.6(3) . . . . yes
S(1) Mo S(2) C(2) -13.1(2) . . . . yes
S(1) C(1) C(2) S(2) -2.9(7) . . . . yes
S(1) C(1) C(2) C(3) 177.9(5) . . . . yes
S(1) C(1) C(6) C(5) -179.6(5) . . . . yes
S(2) Mo Cu S(3) -24.99(7) . . . . yes
S(2) Mo Cu S(4) 141.35(8) . . . . yes
S(2) Mo Cu S(5) -92.9(3) . . . . yes
S(2) Mo S(1) C(1) 11.9(2) . . . . yes
S(2) C(2) C(1) C(6) 177.2(4) . . . . yes
S(2) C(2) C(3) C(4) -177.0(5) . . . . yes
S(3) Mo Cu S(4) 166.34(8) . . . . yes
S(3) Mo Cu S(5) -67.9(3) . . . . yes
S(3) Mo S(1) C(1) 72.4(2) . . . . yes
S(3) Mo S(2) C(2) -160.7(2) . . . . yes
S(3) Cu Mo S(4) -166.34(8) . . . . yes
S(3) Cu Mo O 98.7(2) . . . . yes
S(3) Cu S(5) C(7) -176.5(2) . . . . yes
S(4) Mo Cu S(5) 125.8(3) . . . . yes
S(4) Mo S(1) C(1) 170.3(2) . . . . yes
S(4) Mo S(2) C(2) -59.5(3) . . . . yes
S(4) Cu Mo O -95.0(2) . . . . yes
S(4) Cu S(5) C(7) 3.8(3) . . . . yes
S(5) Cu Mo O 30.8(4) . . . . yes
S(5) C(7) C(8) C(9) -177.2(7) . . . . yes
S(5) C(7) C(12) C(11) 179.0(6) . . . . yes
O Mo S(1) C(1) -87.2(3) . . . . yes
O Mo S(2) C(2) 92.7(3) . . . . yes
C(1) C(2) C(3) C(4) 2.2(10) . . . . yes
C(1) C(6) C(5) C(4) 1.3(10) . . . . yes
C(2) C(1) C(6) C(5) 0.3(9) . . . . yes
C(2) C(3) C(4) C(5) 0(1) . . . . yes
C(3) C(2) C(1) C(6) -2.0(8) . . . . yes
C(3) C(4) C(5) C(6) -1(1) . . . . yes
C(7) C(8) C(9) C(10) 0(1) . . . . yes
C(7) C(12) C(11) C(10) -3(1) . . . . yes
C(8) C(7) C(12) C(11) 3(1) . . . . yes
C(8) C(9) C(10) C(11) 0(1) . . . . yes
C(9) C(8) C(7) C(12) -1(1) . . . . yes
C(9) C(10) C(11) C(12) 1(1) . . . . yes
C(13) N(1) C(15) C(16) 53.6(7) . . . . yes
C(13) N(1) C(17) C(18) -179.7(6) . . . . yes
C(13) N(1) C(19) C(20) -55.6(8) . . . . yes
C(14) C(13) N(1) C(15) 58.8(8) . . . . yes
C(14) C(13) N(1) C(17) 179.3(6) . . . . yes
C(14) C(13) N(1) C(19) -60.2(8) . . . . yes
C(15) N(1) C(17) C(18) -59.2(8) . . . . yes
C(15) N(1) C(19) C(20) -177.5(6) . . . . yes
C(16) C(15) N(1) C(17) -62.9(7) . . . . yes
C(16) C(15) N(1) C(19) 176.0(6) . . . . yes
C(17) N(1) C(19) C(20) 61.2(8) . . . . yes
C(18) C(17) N(1) C(19) 59.1(7) . . . . yes
C(21) N(2) C(23) C(24) -59.7(7) . . . . yes
C(21) N(2) C(25) C(26) 57.7(7) . . . . yes
C(21) N(2) C(27) C(28) 178.2(5) . . . . yes
C(22) C(21) N(2) C(23) -61.4(7) . . . . yes
C(22) C(21) N(2) C(25) 56.3(6) . . . . yes
C(22) C(21) N(2) C(27) 177.3(5) . . . . yes
C(23) N(2) C(25) C(26) 178.0(6) . . . . yes
C(23) N(2) C(27) C(28) 57.5(7) . . . . yes
C(24) C(23) N(2) C(25) 179.6(6) . . . . yes
C(24) C(23) N(2) C(27) 58.6(8) . . . . yes
C(25) N(2) C(27) C(28) -60.6(7) . . . . yes
C(26) C(25) N(2) C(27) -60.8(7) . . . . yes
C(26) C(25) N(2) C(27) -60.8(7) . . . . yes
